data_4310685
loop_
_publ_author_name
'Marie-Line Lehaire'
'Rosario Scopelliti'
'Lorenz Herdeis'
'Kurt Polborn'
'Peter Mayer'
'Kay Severin'

_publ_contact_author_address
;
Institut de Chimie Mol\'eculaire et Biologique
\'Ecole Polytechnique F\'ed\'erale de Lausanne
1015 Lausanne
Switzerland
;
_publ_contact_author_email kay.severin@epfl.ch
_publ_contact_author_fax '+41 21 693 9305'
_publ_contact_author_name 'Kay Severin'
_publ_contact_author_phone '+41 21 693 9302'
_publ_section_title
;
 Diastereoselective Formation of Metallamacrocyclic (Arene)RuII and
 Cp*RhIII Complexes
;
_journal_name_full 'Inorganic Chemistry'
_journal_page_first 1609
_journal_page_last 1617
_journal_paper_doi 10.1021/ic035328i
_journal_volume 43
_journal_year 2004
_chemical_formula_moiety 'C57 H57 N3 O6 Ru3, C5 H12, 2(C H Cl3)'
_chemical_formula_sum 'C64 H71 Cl6 N3 O6 Ru3'
_chemical_formula_weight 1494.15
_chemical_name_systematic
; 
 ? 
;
_space_group_IT_number 61
_symmetry_cell_setting orthorhombic
_symmetry_space_group_name_Hall '-P 2ac 2ab'
_symmetry_space_group_name_H-M 'P b c a'
_atom_sites_solution_hydrogens geom
_atom_sites_solution_primary direct
_atom_sites_solution_secondary difmap
_audit_creation_method SHELXL-97
_cell_angle_alpha 90.00
_cell_angle_beta 90.00
_cell_angle_gamma 90.00
_cell_formula_units_Z 8
_cell_length_a 24.7004(17)
_cell_length_b 18.2764(17)
_cell_length_c 27.586(2)
_cell_measurement_reflns_used 7756
_cell_measurement_temperature 140(2)
_cell_measurement_theta_max 22.0588
_cell_measurement_theta_min 2.11655
_cell_volume 12453.3(17)
_computing_cell_refinement 'Oxford Diffraction CrysAlis RED'
_computing_data_collection 'Oxford Diffraction CrysAlis CCD'
_computing_data_reduction 'Oxford Diffraction CrysAlis RED'
_computing_molecular_graphics 'Bruker SHELXTL'
_computing_publication_material 'Bruker SHELXTL'
_computing_structure_refinement 'SHELXL-97 (Sheldrick, 1997)'
_computing_structure_solution 'SHELXS-97 (Sheldrick, 1990)'
_diffrn_ambient_temperature 140(2)
_diffrn_measured_fraction_theta_full 0.947
_diffrn_measured_fraction_theta_max 0.947
_diffrn_measurement_device_type 'Oxford Diffraction KM4 Sapphire CCD'
_diffrn_measurement_method 'phi and omega scans'
_diffrn_radiation_monochromator graphite
_diffrn_radiation_source 'fine-focus sealed tube'
_diffrn_radiation_type MoK\a
_diffrn_radiation_wavelength 0.71073
_diffrn_reflns_av_R_equivalents 0.0604
_diffrn_reflns_av_sigmaI/netI 0.0468
_diffrn_reflns_limit_h_max 29
_diffrn_reflns_limit_h_min -29
_diffrn_reflns_limit_k_max 19
_diffrn_reflns_limit_k_min -19
_diffrn_reflns_limit_l_max 32
_diffrn_reflns_limit_l_min -32
_diffrn_reflns_number 73291
_diffrn_reflns_theta_full 25.03
_diffrn_reflns_theta_max 25.03
_diffrn_reflns_theta_min 3.50
_exptl_absorpt_coefficient_mu 1.029
_exptl_absorpt_correction_T_max 0.8150
_exptl_absorpt_correction_T_min 0.4410
_exptl_absorpt_correction_type refdelf
_exptl_absorpt_process_details
; 
(See: Walker, N. & Stuart, D. (1983) Acta Cryst. A39, 158-166) 
;
_exptl_crystal_colour yellow-orange
_exptl_crystal_density_diffrn 1.594
_exptl_crystal_density_method 'not measured'
_exptl_crystal_description prismatic
_exptl_crystal_F_000 6064
_exptl_crystal_size_max 0.23
_exptl_crystal_size_mid 0.20
_exptl_crystal_size_min 0.17
_refine_diff_density_max 1.761
_refine_diff_density_min -0.615
_refine_diff_density_rms 0.125
_refine_ls_extinction_method none
_refine_ls_goodness_of_fit_ref 1.105
_refine_ls_hydrogen_treatment mixed
_refine_ls_matrix_type full
_refine_ls_number_parameters 739
_refine_ls_number_reflns 10420
_refine_ls_number_restraints 9
_refine_ls_restrained_S_all 1.106
_refine_ls_R_factor_all 0.0801
_refine_ls_R_factor_gt 0.0531
_refine_ls_shift/su_max 0.015
_refine_ls_shift/su_mean 0.000
_refine_ls_structure_factor_coef Fsqd
_refine_ls_weighting_details 'calc w=1/[\s^2^(Fo^2^)+(0.0859P)^2^+0.0000P] where P=(Fo^2^+2Fc^2^)/3'
_refine_ls_weighting_scheme calc
_refine_ls_wR_factor_gt 0.1327
_refine_ls_wR_factor_ref 0.1529
_reflns_number_gt 7365
_reflns_number_total 10420
_reflns_threshold_expression >2sigma(I)
_cod_data_source_file ic035328isi20031118_025229_5.cif
_cod_data_source_block 19
_cod_depositor_comments
;
The following automatic conversions were performed:
'_symmetry_cell_setting' value 'Orthorhombic' changed to 'orthorhombic'
according to '/home/saulius/struct/CIF-dictionaries/cif_core.dic'
dictionary named 'cif_core.dic' version 2.4.1 from 2010-06-29.

Automatic conversion script
Id: cif_fix_enum 1527 2010-12-29 10:47:43Z saulius 
;
_cod_original_cell_volume 12453.1(17)
_cod_database_code 4310685

loop_
_symmetry_equiv_pos_as_xyz
'x, y, z'
'-x+1/2, -y, z+1/2'
'-x, y+1/2, -z+1/2'
'x+1/2, -y+1/2, -z'
'-x, -y, -z'
'x-1/2, y, -z-1/2'
'x, -y-1/2, z-1/2'
'-x-1/2, y-1/2, z'

loop_
_atom_site_label
_atom_site_type_symbol
_atom_site_fract_x
_atom_site_fract_y
_atom_site_fract_z
_atom_site_U_iso_or_equiv
_atom_site_adp_type
_atom_site_occupancy
_atom_site_symmetry_multiplicity
_atom_site_calc_flag
_atom_site_refinement_flags
_atom_site_disorder_assembly
_atom_site_disorder_group
Ru1 Ru 0.111332(18) 0.18455(3) 0.481650(17) 0.02281(14) Uani 1 1 d . . .
Ru2 Ru 0.312819(18) 0.11668(3) 0.522591(17) 0.02345(14) Uani 1 1 d . . .
Ru3 Ru 0.258903(18) 0.19194(3) 0.342925(17) 0.02334(14) Uani 1 1 d . . .
O1 O 0.19169(15) 0.1642(2) 0.50265(15) 0.0272(9) Uani 1 1 d . . .
O2 O 0.12080(15) 0.2554(2) 0.53956(15) 0.0287(10) Uani 1 1 d . . .
O3 O 0.29581(15) 0.1513(2) 0.45051(14) 0.0255(9) Uani 1 1 d . . .
O4 O 0.37161(16) 0.1930(2) 0.51059(16) 0.0313(10) Uani 1 1 d . . .
O5 O 0.19869(15) 0.1971(2) 0.39656(15) 0.0255(9) Uani 1 1 d . . .
O6 O 0.22508(17) 0.2936(2) 0.33015(15) 0.0303(10) Uani 1 1 d . . .
N1 N 0.26255(19) 0.2065(3) 0.54928(18) 0.0255(11) Uani 1 1 d . . .
N2 N 0.31262(18) 0.2437(3) 0.39578(18) 0.0253(11) Uani 1 1 d . . .
N3 N 0.13798(18) 0.2742(3) 0.43473(17) 0.0237(11) Uani 1 1 d . . .
C1 C 0.2105(2) 0.2090(3) 0.5343(2) 0.0256(13) Uani 1 1 d . . .
C2 C 0.1720(2) 0.2615(3) 0.5547(2) 0.0252(13) Uani 1 1 d . . .
C3 C 0.1891(2) 0.3112(3) 0.5880(2) 0.0270(14) Uani 1 1 d . . .
H3 H 0.1644 0.3457 0.6013 0.032 Uiso 1 1 calc R . .
C4 C 0.2445(2) 0.3113(3) 0.6029(2) 0.0271(13) Uani 1 1 d . . .
C5 C 0.2802(2) 0.2578(3) 0.5837(2) 0.0247(13) Uani 1 1 d . . .
C6 C 0.3342(2) 0.2581(4) 0.6004(2) 0.0319(14) Uani 1 1 d . . .
H6 H 0.3585 0.2221 0.5885 0.038 Uiso 1 1 calc R . .
C7 C 0.3528(2) 0.3084(4) 0.6332(2) 0.0332(15) Uani 1 1 d . . .
H7 H 0.3895 0.3067 0.6435 0.040 Uiso 1 1 calc R . .
C8 C 0.3178(2) 0.3633(4) 0.6519(3) 0.0381(16) Uani 1 1 d . . .
H8 H 0.3308 0.3988 0.6742 0.046 Uiso 1 1 calc R . .
C9 C 0.2646(2) 0.3636(4) 0.6368(2) 0.0332(15) Uani 1 1 d . . .
H9 H 0.2406 0.3997 0.6492 0.040 Uiso 1 1 calc R . .
C10 C 0.3218(2) 0.2104(3) 0.4381(2) 0.0243(13) Uani 1 1 d . . .
C11 C 0.3626(2) 0.2365(3) 0.4733(2) 0.0258(13) Uani 1 1 d . . .
C12 C 0.3887(2) 0.3004(3) 0.4639(2) 0.0266(13) Uani 1 1 d . . .
H12 H 0.4123 0.3209 0.4874 0.032 Uiso 1 1 calc R . .
C13 C 0.3806(2) 0.3361(3) 0.4194(2) 0.0306(15) Uani 1 1 d . . .
C14 C 0.3429(2) 0.3072(3) 0.3851(2) 0.0277(14) Uani 1 1 d . . .
C15 C 0.3387(2) 0.3413(4) 0.3394(2) 0.0339(15) Uani 1 1 d . . .
H15 H 0.3142 0.3220 0.3162 0.041 Uiso 1 1 calc R . .
C16 C 0.3690(3) 0.4017(4) 0.3276(3) 0.0397(17) Uani 1 1 d . . .
H16 H 0.3657 0.4231 0.2964 0.048 Uiso 1 1 calc R . .
C17 C 0.4047(3) 0.4319(4) 0.3617(3) 0.0390(17) Uani 1 1 d . . .
H17 H 0.4249 0.4747 0.3540 0.047 Uiso 1 1 calc R . .
C18 C 0.4104(2) 0.3996(4) 0.4059(3) 0.0338(15) Uani 1 1 d . . .
H18 H 0.4351 0.4201 0.4285 0.041 Uiso 1 1 calc R . .
C19 C 0.1751(2) 0.2594(3) 0.4002(2) 0.0272(14) Uani 1 1 d . . .
C20 C 0.1876(2) 0.3128(3) 0.3623(2) 0.0260(13) Uani 1 1 d . . .
C21 C 0.1592(2) 0.3765(3) 0.3603(2) 0.0279(13) Uani 1 1 d . . .
H21 H 0.1665 0.4110 0.3353 0.033 Uiso 1 1 calc R . .
C22 C 0.1184(2) 0.3917(3) 0.3955(2) 0.0257(13) Uani 1 1 d . . .
C23 C 0.1103(2) 0.3404(3) 0.4331(2) 0.0279(14) Uani 1 1 d . . .
C24 C 0.0700(2) 0.3566(4) 0.4683(2) 0.0304(14) Uani 1 1 d . . .
H24 H 0.0642 0.3234 0.4942 0.036 Uiso 1 1 calc R . .
C25 C 0.0391(2) 0.4191(4) 0.4658(2) 0.0330(15) Uani 1 1 d . . .
H25 H 0.0118 0.4279 0.4894 0.040 Uiso 1 1 calc R . .
C26 C 0.0477(3) 0.4695(4) 0.4286(3) 0.0380(16) Uani 1 1 d . . .
H26 H 0.0269 0.5132 0.4272 0.046 Uiso 1 1 calc R . .
C27 C 0.0862(3) 0.4559(4) 0.3941(2) 0.0343(15) Uani 1 1 d . . .
H27 H 0.0915 0.4901 0.3686 0.041 Uiso 1 1 calc R . .
C28 C 0.0452(2) 0.1675(4) 0.4277(2) 0.0328(15) Uani 1 1 d . . .
C29 C 0.0234(2) 0.1819(4) 0.4742(3) 0.0339(16) Uani 1 1 d . . .
H29 H -0.0028 0.2196 0.4775 0.041 Uiso 1 1 calc R . .
C30 C 0.0392(2) 0.1423(3) 0.5158(2) 0.0289(14) Uani 1 1 d . . .
H30 H 0.0243 0.1549 0.5465 0.035 Uiso 1 1 calc R . .
C31 C 0.0771(2) 0.0837(4) 0.5126(2) 0.0296(14) Uani 1 1 d . . .
C32 C 0.1009(2) 0.0707(4) 0.4660(3) 0.0362(16) Uani 1 1 d . . .
H32 H 0.1282 0.0344 0.4630 0.043 Uiso 1 1 calc R . .
C33 C 0.0845(2) 0.1108(4) 0.4237(3) 0.0357(16) Uani 1 1 d . . .
H33 H 0.0999 0.0996 0.3930 0.043 Uiso 1 1 calc R . .
C34 C 0.0292(3) 0.2133(4) 0.3849(3) 0.050(2) Uani 1 1 d . . .
H34A H 0.0112 0.2579 0.3962 0.075 Uiso 1 1 calc R . .
H34B H 0.0043 0.1854 0.3642 0.075 Uiso 1 1 calc R . .
H34C H 0.0615 0.2264 0.3662 0.075 Uiso 1 1 calc R . .
C35 C 0.0957(3) 0.0395(4) 0.5560(3) 0.0404(17) Uani 1 1 d . . .
H35 H 0.1345 0.0263 0.5508 0.049 Uiso 1 1 calc R . .
C36 C 0.0630(4) -0.0319(4) 0.5587(3) 0.062(2) Uani 1 1 d . . .
H36A H 0.0246 -0.0204 0.5634 0.094 Uiso 1 1 calc R . .
H36B H 0.0760 -0.0614 0.5860 0.094 Uiso 1 1 calc R . .
H36C H 0.0675 -0.0594 0.5285 0.094 Uiso 1 1 calc R . .
C37 C 0.0918(4) 0.0813(5) 0.6034(3) 0.071(3) Uani 1 1 d . . .
H37A H 0.1062 0.1308 0.5990 0.106 Uiso 1 1 calc R . .
H37B H 0.1128 0.0558 0.6284 0.106 Uiso 1 1 calc R . .
H37C H 0.0538 0.0842 0.6135 0.106 Uiso 1 1 calc R . .
C38 C 0.3619(2) 0.0627(3) 0.5781(2) 0.0301(14) Uani 1 1 d . . .
C39 C 0.3081(3) 0.0635(3) 0.5928(2) 0.0320(15) Uani 1 1 d . . .
H39 H 0.2989 0.0842 0.6233 0.038 Uiso 1 1 calc R . .
C40 C 0.2664(2) 0.0338(3) 0.5629(2) 0.0300(14) Uani 1 1 d . . .
H40 H 0.2300 0.0350 0.5740 0.036 Uiso 1 1 calc R . .
C41 C 0.2778(2) 0.0029(3) 0.5173(2) 0.0256(13) Uani 1 1 d . . .
C42 C 0.3331(2) 0.0051(3) 0.5014(2) 0.0278(14) Uani 1 1 d . . .
H42 H 0.3420 -0.0126 0.4700 0.033 Uiso 1 1 calc R . .
C43 C 0.3744(2) 0.0327(4) 0.5312(3) 0.0351(16) Uani 1 1 d . . .
H43 H 0.4109 0.0316 0.5204 0.042 Uiso 1 1 calc R . .
C44 C 0.4075(3) 0.0962(4) 0.6086(3) 0.0453(19) Uani 1 1 d . . .
H44A H 0.3920 0.1227 0.6361 0.068 Uiso 1 1 calc R . .
H44B H 0.4286 0.1301 0.5885 0.068 Uiso 1 1 calc R . .
H44C H 0.4313 0.0572 0.6205 0.068 Uiso 1 1 calc R . .
C45 C 0.2347(2) -0.0317(4) 0.4865(2) 0.0309(14) Uani 1 1 d . . .
H45 H 0.1990 -0.0241 0.5028 0.037 Uiso 1 1 calc R . .
C46 C 0.2311(2) -0.0004(3) 0.4352(2) 0.0326(15) Uani 1 1 d . . .
H46A H 0.2273 0.0529 0.4369 0.049 Uiso 1 1 calc R . .
H46B H 0.1995 -0.0213 0.4186 0.049 Uiso 1 1 calc R . .
H46C H 0.2640 -0.0128 0.4172 0.049 Uiso 1 1 calc R . .
C47 C 0.2452(3) -0.1144(3) 0.4833(3) 0.0361(16) Uani 1 1 d . . .
H47A H 0.2817 -0.1230 0.4704 0.054 Uiso 1 1 calc R . .
H47B H 0.2184 -0.1369 0.4617 0.054 Uiso 1 1 calc R . .
H47C H 0.2423 -0.1361 0.5156 0.054 Uiso 1 1 calc R . .
C48 C 0.3310(2) 0.1348(3) 0.3151(2) 0.0279(14) Uani 1 1 d . . .
C49 C 0.3070(3) 0.1758(3) 0.2772(2) 0.0307(14) Uani 1 1 d . . .
H49 H 0.3284 0.2091 0.2590 0.037 Uiso 1 1 calc R . .
C50 C 0.2509(2) 0.1677(3) 0.2663(2) 0.0283(14) Uani 1 1 d . . .
H50 H 0.2358 0.1968 0.2412 0.034 Uiso 1 1 calc R . .
C51 C 0.2173(2) 0.1189(3) 0.2906(2) 0.0297(14) Uani 1 1 d . . .
C52 C 0.2421(2) 0.0776(4) 0.3299(2) 0.0301(14) Uani 1 1 d . . .
H52 H 0.2204 0.0452 0.3486 0.036 Uiso 1 1 calc R . .
C53 C 0.2977(2) 0.0846(3) 0.3409(2) 0.0282(14) Uani 1 1 d . . .
H53 H 0.3131 0.0554 0.3658 0.034 Uiso 1 1 calc R . .
C54 C 0.3892(2) 0.1464(4) 0.3285(3) 0.0370(16) Uani 1 1 d . . .
H54A H 0.3944 0.1352 0.3629 0.055 Uiso 1 1 calc R . .
H54B H 0.3993 0.1975 0.3224 0.055 Uiso 1 1 calc R . .
H54C H 0.4122 0.1141 0.3089 0.055 Uiso 1 1 calc R . .
C55 C 0.1574(2) 0.1093(4) 0.2797(2) 0.0349(15) Uani 1 1 d . . .
H55 H 0.1410 0.0830 0.3080 0.042 Uiso 1 1 calc R . .
C56 C 0.1496(3) 0.0608(4) 0.2357(3) 0.0441(18) Uani 1 1 d . . .
H56A H 0.1633 0.0860 0.2068 0.066 Uiso 1 1 calc R . .
H56B H 0.1110 0.0502 0.2315 0.066 Uiso 1 1 calc R . .
H56C H 0.1694 0.0149 0.2402 0.066 Uiso 1 1 calc R . .
C57 C 0.1271(3) 0.1819(4) 0.2743(3) 0.055(2) Uani 1 1 d . . .
H57A H 0.1338 0.2124 0.3029 0.082 Uiso 1 1 calc R . .
H57B H 0.0882 0.1724 0.2714 0.082 Uiso 1 1 calc R . .
H57C H 0.1400 0.2073 0.2453 0.082 Uiso 1 1 calc R . .
Cl1 Cl 0.21178(9) 0.46143(11) 0.23215(9) 0.0612(6) Uani 1 1 d . . .
Cl2 Cl 0.29399(9) 0.35145(13) 0.21457(8) 0.0643(6) Uani 1 1 d . . .
Cl3 Cl 0.18455(12) 0.32637(14) 0.18336(9) 0.0796(8) Uani 1 1 d . . .
C58 C 0.2242(3) 0.3670(4) 0.2281(3) 0.0423(17) Uani 1 1 d . . .
H58 H 0.2156 0.3439 0.2600 0.051 Uiso 1 1 calc R . .
Cl4 Cl -0.01799(7) 0.31255(13) 0.57406(8) 0.0614(6) Uani 1 1 d . . .
Cl5 Cl 0.05184(9) 0.39947(13) 0.63418(10) 0.0765(8) Uani 1 1 d . . .
Cl6 Cl 0.02948(14) 0.25123(19) 0.66016(12) 0.1189(13) Uani 1 1 d . . .
C59 C 0.0394(3) 0.3124(4) 0.6117(3) 0.0394(17) Uani 1 1 d . . .
H59 H 0.0714 0.2960 0.5924 0.047 Uiso 1 1 calc R . .
C60 C 0.4659(5) 0.3086(6) 0.2251(3) 0.093(3) Uani 1 1 d U . .
H60A H 0.4460 0.3180 0.2552 0.140 Uiso 1 1 calc R . .
H60B H 0.4751 0.2565 0.2232 0.140 Uiso 1 1 calc R . .
H60C H 0.4432 0.3219 0.1974 0.140 Uiso 1 1 calc R . .
C61 C 0.5177(7) 0.3542(8) 0.2244(5) 0.134(5) Uani 1 1 d U . .
H61A H 0.5305 0.3621 0.1908 0.161 Uiso 1 1 calc R . .
H61B H 0.5468 0.3301 0.2432 0.161 Uiso 1 1 calc R . .
C62 C 0.5006(7) 0.4281(10) 0.2484(6) 0.173(8) Uani 1 1 d DU . .
H62A H 0.4712 0.4501 0.2289 0.207 Uiso 1 1 calc R . .
H62B H 0.4859 0.4176 0.2811 0.207 Uiso 1 1 calc R . .
C63 C 0.5438(9) 0.4810(9) 0.2532(6) 0.194(9) Uani 1 1 d DU . .
H63A H 0.5550 0.4957 0.2201 0.233 Uiso 1 1 calc R . .
H63B H 0.5751 0.4560 0.2682 0.233 Uiso 1 1 calc R . .
C64 C 0.5327(6) 0.5506(8) 0.2821(5) 0.129(5) Uani 1 1 d DU . .
H64A H 0.5088 0.5828 0.2634 0.193 Uiso 1 1 calc R . .
H64B H 0.5669 0.5758 0.2887 0.193 Uiso 1 1 calc R . .
H64C H 0.5152 0.5378 0.3129 0.193 Uiso 1 1 calc R . .

loop_
_atom_site_aniso_label
_atom_site_aniso_U_11
_atom_site_aniso_U_22
_atom_site_aniso_U_33
_atom_site_aniso_U_23
_atom_site_aniso_U_13
_atom_site_aniso_U_12
Ru1 0.0208(2) 0.0217(3) 0.0259(3) -0.0013(2) 0.00057(18) -0.00147(18)
Ru2 0.0244(2) 0.0219(3) 0.0240(3) -0.0011(2) -0.00214(19) 0.00258(19)
Ru3 0.0252(2) 0.0233(3) 0.0215(3) -0.0002(2) -0.00006(18) 0.00121(19)
O1 0.023(2) 0.025(2) 0.034(2) -0.007(2) -0.0020(17) -0.0015(17)
O2 0.021(2) 0.028(2) 0.037(2) -0.003(2) -0.0014(17) 0.0006(17)
O3 0.031(2) 0.022(2) 0.024(2) -0.0028(18) -0.0011(17) -0.0008(17)
O4 0.022(2) 0.037(3) 0.035(3) 0.003(2) -0.0054(18) -0.0006(18)
O5 0.026(2) 0.020(2) 0.030(2) -0.0014(18) 0.0008(17) 0.0019(16)
O6 0.035(2) 0.028(3) 0.028(2) 0.0017(19) 0.0032(18) 0.0043(18)
N1 0.027(3) 0.024(3) 0.025(3) -0.003(2) 0.000(2) 0.000(2)
N2 0.027(2) 0.022(3) 0.027(3) -0.004(2) -0.001(2) -0.001(2)
N3 0.021(2) 0.025(3) 0.025(3) -0.003(2) -0.0001(19) -0.001(2)
C1 0.025(3) 0.020(3) 0.032(3) 0.002(3) 0.000(2) -0.003(2)
C2 0.022(3) 0.025(4) 0.029(3) 0.002(3) 0.006(2) -0.003(2)
C3 0.025(3) 0.026(4) 0.031(3) 0.001(3) 0.005(2) 0.000(2)
C4 0.029(3) 0.024(4) 0.028(3) 0.000(3) 0.003(2) 0.001(2)
C5 0.031(3) 0.022(3) 0.021(3) 0.001(3) 0.002(2) -0.001(2)
C6 0.032(3) 0.030(4) 0.033(4) -0.003(3) -0.002(3) 0.002(3)
C7 0.029(3) 0.044(4) 0.027(3) 0.000(3) -0.006(3) 0.003(3)
C8 0.032(3) 0.041(4) 0.041(4) -0.008(3) -0.006(3) -0.007(3)
C9 0.035(3) 0.037(4) 0.027(3) -0.008(3) 0.006(3) -0.007(3)
C10 0.025(3) 0.023(3) 0.025(3) -0.002(3) 0.004(2) 0.002(2)
C11 0.022(3) 0.030(4) 0.025(3) -0.003(3) 0.005(2) 0.002(2)
C12 0.024(3) 0.028(4) 0.028(3) -0.003(3) 0.000(2) 0.004(2)
C13 0.021(3) 0.025(4) 0.046(4) -0.015(3) 0.008(3) -0.001(2)
C14 0.028(3) 0.026(4) 0.029(3) -0.002(3) 0.007(2) -0.002(3)
C15 0.032(3) 0.033(4) 0.037(4) 0.000(3) 0.005(3) -0.002(3)
C16 0.046(4) 0.033(4) 0.040(4) 0.003(3) 0.009(3) -0.005(3)
C17 0.038(4) 0.029(4) 0.049(4) 0.000(3) 0.016(3) -0.004(3)
C18 0.029(3) 0.029(4) 0.043(4) -0.006(3) 0.001(3) 0.000(3)
C19 0.031(3) 0.022(4) 0.029(3) -0.001(3) -0.003(3) -0.003(2)
C20 0.029(3) 0.027(4) 0.023(3) 0.000(3) -0.006(2) -0.001(3)
C21 0.034(3) 0.021(3) 0.028(3) 0.002(3) -0.006(3) -0.001(3)
C22 0.031(3) 0.025(4) 0.021(3) 0.002(3) -0.006(2) -0.002(2)
C23 0.024(3) 0.026(4) 0.034(4) -0.005(3) -0.006(2) -0.004(2)
C24 0.030(3) 0.028(4) 0.034(4) -0.004(3) 0.000(3) -0.001(3)
C25 0.026(3) 0.030(4) 0.043(4) -0.009(3) 0.002(3) 0.009(3)
C26 0.040(4) 0.020(4) 0.054(5) -0.001(3) -0.007(3) 0.014(3)
C27 0.042(4) 0.027(4) 0.034(4) -0.002(3) -0.007(3) 0.004(3)
C28 0.029(3) 0.038(4) 0.031(4) 0.004(3) -0.010(3) -0.010(3)
C29 0.020(3) 0.026(4) 0.055(4) -0.001(3) -0.005(3) -0.001(2)
C30 0.022(3) 0.030(4) 0.035(4) -0.002(3) 0.008(2) -0.003(2)
C31 0.020(3) 0.027(4) 0.041(4) 0.003(3) -0.001(3) -0.005(2)
C32 0.029(3) 0.025(4) 0.055(5) -0.015(3) 0.009(3) -0.004(3)
C33 0.036(3) 0.036(4) 0.035(4) -0.010(3) 0.006(3) -0.013(3)
C34 0.044(4) 0.053(5) 0.054(5) 0.000(4) -0.016(4) -0.008(4)
C35 0.032(3) 0.033(4) 0.056(5) 0.012(3) 0.006(3) -0.001(3)
C36 0.091(6) 0.038(5) 0.059(5) 0.021(4) -0.019(5) -0.015(4)
C37 0.123(8) 0.046(6) 0.043(5) 0.015(4) -0.024(5) -0.009(5)
C38 0.030(3) 0.022(4) 0.037(4) -0.004(3) -0.016(3) 0.004(2)
C39 0.049(4) 0.026(4) 0.021(3) 0.000(3) -0.001(3) 0.004(3)
C40 0.034(3) 0.027(4) 0.029(3) 0.009(3) 0.004(3) 0.006(3)
C41 0.032(3) 0.013(3) 0.032(3) -0.003(3) 0.000(3) 0.001(2)
C42 0.035(3) 0.026(4) 0.022(3) -0.006(3) -0.004(2) 0.008(3)
C43 0.027(3) 0.026(4) 0.052(4) -0.004(3) -0.004(3) 0.005(3)
C44 0.048(4) 0.037(4) 0.051(5) -0.010(4) -0.026(3) 0.008(3)
C45 0.028(3) 0.031(4) 0.033(4) 0.002(3) -0.002(3) -0.004(3)
C46 0.035(3) 0.027(4) 0.035(4) 0.002(3) -0.006(3) -0.003(3)
C47 0.042(4) 0.023(4) 0.044(4) 0.009(3) -0.011(3) -0.007(3)
C48 0.031(3) 0.027(4) 0.027(3) -0.004(3) 0.004(2) 0.004(3)
C49 0.043(4) 0.027(4) 0.023(3) 0.000(3) 0.012(3) 0.000(3)
C50 0.045(4) 0.023(3) 0.017(3) 0.000(3) -0.001(3) 0.001(3)
C51 0.032(3) 0.030(4) 0.027(3) -0.003(3) 0.002(3) 0.002(3)
C52 0.040(3) 0.022(4) 0.028(3) -0.006(3) 0.000(3) 0.001(3)
C53 0.032(3) 0.020(3) 0.033(4) -0.004(3) 0.000(3) 0.003(2)
C54 0.030(3) 0.031(4) 0.050(4) -0.003(3) 0.003(3) 0.003(3)
C55 0.031(3) 0.040(4) 0.033(4) -0.007(3) -0.001(3) -0.002(3)
C56 0.039(4) 0.055(5) 0.039(4) -0.002(4) -0.013(3) -0.005(3)
C57 0.037(4) 0.059(6) 0.068(6) 0.000(4) -0.012(4) 0.001(4)
Cl1 0.0754(14) 0.0350(12) 0.0731(15) -0.0006(10) 0.0067(11) 0.0036(9)
Cl2 0.0708(13) 0.0734(15) 0.0488(12) 0.0254(11) 0.0135(10) 0.0225(11)
Cl3 0.114(2) 0.0583(15) 0.0662(16) -0.0017(12) -0.0427(14) -0.0086(13)
C58 0.061(4) 0.034(4) 0.033(4) 0.009(3) -0.002(3) -0.001(3)
Cl4 0.0313(9) 0.0878(16) 0.0652(13) -0.0411(12) 0.0040(8) -0.0080(9)
Cl5 0.0639(13) 0.0579(15) 0.108(2) -0.0396(14) -0.0351(13) 0.0106(11)
Cl6 0.147(3) 0.105(2) 0.105(2) 0.060(2) 0.066(2) 0.057(2)
C59 0.039(4) 0.040(4) 0.040(4) -0.012(3) 0.006(3) 0.003(3)
C60 0.146(10) 0.100(8) 0.034(5) 0.006(5) -0.003(6) 0.039(6)
C61 0.182(13) 0.112(10) 0.108(11) 0.031(8) 0.039(10) 0.016(8)
C62 0.198(18) 0.181(15) 0.138(14) -0.070(13) 0.077(14) -0.040(11)
C63 0.30(3) 0.145(13) 0.139(16) 0.015(10) 0.087(16) -0.068(14)
C64 0.151(13) 0.144(11) 0.091(10) 0.013(8) -0.003(9) -0.035(10)

loop_
_atom_type_symbol
_atom_type_description
_atom_type_scat_dispersion_real
_atom_type_scat_dispersion_imag
_atom_type_scat_source
C C 0.0033 0.0016 'International Tables Vol C Tables 4.2.6.8 and 6.1.1.4'
H H 0.0000 0.0000 'International Tables Vol C Tables 4.2.6.8 and 6.1.1.4'
N N 0.0061 0.0033 'International Tables Vol C Tables 4.2.6.8 and 6.1.1.4'
O O 0.0106 0.0060 'International Tables Vol C Tables 4.2.6.8 and 6.1.1.4'
Cl Cl 0.1484 0.1585 'International Tables Vol C Tables 4.2.6.8 and 6.1.1.4'
Ru Ru -1.2594 0.8363 'International Tables Vol C Tables 4.2.6.8 and 6.1.1.4'

loop_
_geom_angle_atom_site_label_1
_geom_angle_atom_site_label_2
_geom_angle_atom_site_label_3
_geom_angle
_geom_angle_site_symmetry_1
_geom_angle_site_symmetry_3
_geom_angle_publ_flag
O2 Ru1 O1 77.93(15) . . ?
O2 Ru1 C32 141.0(2) . . ?
O1 Ru1 C32 89.9(2) . . ?
O2 Ru1 C30 88.8(2) . . ?
O1 Ru1 C30 126.6(2) . . ?
C32 Ru1 C30 68.9(2) . . ?
O2 Ru1 C29 101.5(2) . . ?
O1 Ru1 C29 164.3(2) . . ?
C32 Ru1 C29 80.7(2) . . ?
C30 Ru1 C29 38.0(2) . . ?
O2 Ru1 N3 87.38(17) . . ?
O1 Ru1 N3 90.64(17) . . ?
C32 Ru1 N3 130.1(2) . . ?
C30 Ru1 N3 140.7(2) . . ?
C29 Ru1 N3 105.1(2) . . ?
O2 Ru1 C33 168.86(19) . . ?
O1 Ru1 C33 112.2(2) . . ?
C32 Ru1 C33 38.7(3) . . ?
C30 Ru1 C33 81.4(2) . . ?
C29 Ru1 C33 67.5(2) . . ?
N3 Ru1 C33 96.8(2) . . ?
O2 Ru1 C31 105.5(2) . . ?
O1 Ru1 C31 96.19(19) . . ?
C32 Ru1 C31 38.5(2) . . ?
C30 Ru1 C31 38.2(2) . . ?
C29 Ru1 C31 68.6(2) . . ?
N3 Ru1 C31 166.4(2) . . ?
C33 Ru1 C31 69.7(2) . . ?
O2 Ru1 C28 133.2(2) . . ?
O1 Ru1 C28 148.3(2) . . ?
C32 Ru1 C28 69.0(3) . . ?
C30 Ru1 C28 68.7(2) . . ?
C29 Ru1 C28 37.4(2) . . ?
N3 Ru1 C28 86.0(2) . . ?
C33 Ru1 C28 37.5(2) . . ?
C31 Ru1 C28 82.0(2) . . ?
O4 Ru2 O3 77.62(16) . . ?
O4 Ru2 C39 119.3(2) . . ?
O3 Ru2 C39 163.0(2) . . ?
O4 Ru2 C43 90.1(2) . . ?
O3 Ru2 C43 116.8(2) . . ?
C39 Ru2 C43 67.9(3) . . ?
O4 Ru2 C42 115.6(2) . . ?
O3 Ru2 C42 94.21(19) . . ?
C39 Ru2 C42 80.4(2) . . ?
C43 Ru2 C42 37.6(2) . . ?
O4 Ru2 N1 86.87(18) . . ?
O3 Ru2 N1 88.80(17) . . ?
C39 Ru2 N1 90.3(2) . . ?
C43 Ru2 N1 153.0(2) . . ?
C42 Ru2 N1 157.4(2) . . ?
O4 Ru2 C38 91.6(2) . . ?
O3 Ru2 C38 153.8(2) . . ?
C39 Ru2 C38 37.2(2) . . ?
C43 Ru2 C38 38.5(2) . . ?
C42 Ru2 C38 68.8(2) . . ?
N1 Ru2 C38 114.7(2) . . ?
O4 Ru2 C40 157.4(2) . . ?
O3 Ru2 C40 125.0(2) . . ?
C39 Ru2 C40 38.1(2) . . ?
C43 Ru2 C40 79.9(2) . . ?
C42 Ru2 C40 67.1(2) . . ?
N1 Ru2 C40 92.9(2) . . ?
C38 Ru2 C40 68.0(2) . . ?
O4 Ru2 C41 153.16(19) . . ?
O3 Ru2 C41 97.95(19) . . ?
C39 Ru2 C41 67.9(2) . . ?
C43 Ru2 C41 68.0(2) . . ?
C42 Ru2 C41 37.7(2) . . ?
N1 Ru2 C41 119.71(19) . . ?
C38 Ru2 C41 80.9(2) . . ?
C40 Ru2 C41 36.7(2) . . ?
O6 Ru3 O5 78.08(16) . . ?
O6 Ru3 C52 139.7(2) . . ?
O5 Ru3 C52 91.4(2) . . ?
O6 Ru3 C50 88.9(2) . . ?
O5 Ru3 C50 129.2(2) . . ?
C52 Ru3 C50 67.8(2) . . ?
O6 Ru3 C53 168.6(2) . . ?
O5 Ru3 C53 111.67(19) . . ?
C52 Ru3 C53 37.9(2) . . ?
C50 Ru3 C53 80.3(2) . . ?
O6 Ru3 N2 88.30(18) . . ?
O5 Ru3 N2 86.59(16) . . ?
C52 Ru3 N2 130.2(2) . . ?
C50 Ru3 N2 142.5(2) . . ?
C53 Ru3 N2 98.0(2) . . ?
O6 Ru3 C49 101.5(2) . . ?
O5 Ru3 C49 167.1(2) . . ?
C52 Ru3 C49 80.6(2) . . ?
C50 Ru3 C49 38.2(2) . . ?
C53 Ru3 C49 67.6(2) . . ?
N2 Ru3 C49 106.3(2) . . ?
O6 Ru3 C48 133.9(2) . . ?
O5 Ru3 C48 147.1(2) . . ?
C52 Ru3 C48 68.9(2) . . ?
C50 Ru3 C48 68.7(2) . . ?
C53 Ru3 C48 37.9(2) . . ?
N2 Ru3 C48 87.0(2) . . ?
C49 Ru3 C48 37.6(2) . . ?
O6 Ru3 C51 104.0(2) . . ?
O5 Ru3 C51 99.03(19) . . ?
C52 Ru3 C51 38.8(2) . . ?
C50 Ru3 C51 36.9(2) . . ?
C53 Ru3 C51 69.3(2) . . ?
N2 Ru3 C51 167.2(2) . . ?
C49 Ru3 C51 68.4(2) . . ?
C48 Ru3 C51 82.1(2) . . ?
C1 O1 Ru1 114.7(4) . . ?
C2 O2 Ru1 113.6(3) . . ?
C10 O3 Ru2 113.3(3) . . ?
C11 O4 Ru2 114.7(3) . . ?
C19 O5 Ru3 114.7(4) . . ?
C20 O6 Ru3 113.9(4) . . ?
C1 N1 C5 118.6(5) . . ?
C1 N1 Ru2 117.6(4) . . ?
C5 N1 Ru2 123.6(4) . . ?
C10 N2 C14 117.8(5) . . ?
C10 N2 Ru3 119.3(4) . . ?
C14 N2 Ru3 122.5(4) . . ?
C19 N3 C23 119.1(5) . . ?
C19 N3 Ru1 118.2(4) . . ?
C23 N3 Ru1 121.4(4) . . ?
O1 C1 N1 122.1(5) . . ?
O1 C1 C2 116.3(5) . . ?
N1 C1 C2 121.5(5) . . ?
O2 C2 C3 124.2(5) . . ?
O2 C2 C1 116.1(5) . . ?
C3 C2 C1 119.8(5) . . ?
C2 C3 C4 119.5(5) . . ?
C2 C3 H3 120.3 . . ?
C4 C3 H3 120.3 . . ?
C5 C4 C9 119.5(5) . . ?
C5 C4 C3 119.1(5) . . ?
C9 C4 C3 121.4(5) . . ?
N1 C5 C6 121.1(5) . . ?
N1 C5 C4 121.4(5) . . ?
C6 C5 C4 117.5(5) . . ?
C7 C6 C5 122.4(6) . . ?
C7 C6 H6 118.8 . . ?
C5 C6 H6 118.8 . . ?
C6 C7 C8 120.6(6) . . ?
C6 C7 H7 119.7 . . ?
C8 C7 H7 119.7 . . ?
C9 C8 C7 118.3(6) . . ?
C9 C8 H8 120.9 . . ?
C7 C8 H8 120.9 . . ?
C8 C9 C4 121.7(6) . . ?
C8 C9 H9 119.2 . . ?
C4 C9 H9 119.2 . . ?
O3 C10 N2 121.6(5) . . ?
O3 C10 C11 115.5(5) . . ?
N2 C10 C11 122.9(5) . . ?
O4 C11 C12 125.9(5) . . ?
O4 C11 C10 115.7(5) . . ?
C12 C11 C10 118.3(6) . . ?
C11 C12 C13 120.0(6) . . ?
C11 C12 H12 120.0 . . ?
C13 C12 H12 120.0 . . ?
C12 C13 C18 122.3(6) . . ?
C12 C13 C14 119.9(6) . . ?
C18 C13 C14 117.7(6) . . ?
C15 C14 N2 120.8(6) . . ?
C15 C14 C13 118.4(6) . . ?
N2 C14 C13 120.7(6) . . ?
C16 C15 C14 121.9(6) . . ?
C16 C15 H15 119.1 . . ?
C14 C15 H15 119.1 . . ?
C15 C16 C17 120.0(7) . . ?
C15 C16 H16 120.0 . . ?
C17 C16 H16 120.0 . . ?
C18 C17 C16 119.6(6) . . ?
C18 C17 H17 120.2 . . ?
C16 C17 H17 120.2 . . ?
C17 C18 C13 122.3(6) . . ?
C17 C18 H18 118.8 . . ?
C13 C18 H18 118.8 . . ?
O5 C19 N3 122.8(5) . . ?
O5 C19 C20 116.0(5) . . ?
N3 C19 C20 121.0(5) . . ?
O6 C20 C21 124.0(6) . . ?
O6 C20 C19 116.6(5) . . ?
C21 C20 C19 119.3(6) . . ?
C20 C21 C22 120.2(6) . . ?
C20 C21 H21 119.9 . . ?
C22 C21 H21 119.9 . . ?
C23 C22 C27 119.3(6) . . ?
C23 C22 C21 118.1(5) . . ?
C27 C22 C21 122.6(6) . . ?
N3 C23 C22 122.1(5) . . ?
N3 C23 C24 120.3(6) . . ?
C22 C23 C24 117.5(6) . . ?
C25 C24 C23 121.8(6) . . ?
C25 C24 H24 119.1 . . ?
C23 C24 H24 119.1 . . ?
C24 C25 C26 120.1(6) . . ?
C24 C25 H25 120.0 . . ?
C26 C25 H25 120.0 . . ?
C27 C26 C25 119.7(6) . . ?
C27 C26 H26 120.1 . . ?
C25 C26 H26 120.1 . . ?
C26 C27 C22 121.4(6) . . ?
C26 C27 H27 119.3 . . ?
C22 C27 H27 119.3 . . ?
C29 C28 C33 117.6(6) . . ?
C29 C28 C34 120.7(6) . . ?
C33 C28 C34 121.6(6) . . ?
C29 C28 Ru1 69.4(3) . . ?
C33 C28 Ru1 69.8(3) . . ?
C34 C28 Ru1 129.8(5) . . ?
C30 C29 C28 122.5(6) . . ?
C30 C29 Ru1 70.1(3) . . ?
C28 C29 Ru1 73.3(3) . . ?
C30 C29 H29 118.7 . . ?
C28 C29 H29 118.7 . . ?
Ru1 C29 H29 130.8 . . ?
C29 C30 C31 121.0(6) . . ?
C29 C30 Ru1 71.9(3) . . ?
C31 C30 Ru1 72.5(3) . . ?
C29 C30 H30 119.5 . . ?
C31 C30 H30 119.5 . . ?
Ru1 C30 H30 128.4 . . ?
C30 C31 C32 116.8(6) . . ?
C30 C31 C35 123.4(6) . . ?
C32 C31 C35 119.7(6) . . ?
C30 C31 Ru1 69.4(3) . . ?
C32 C31 Ru1 68.5(4) . . ?
C35 C31 Ru1 129.6(4) . . ?
C31 C32 C33 121.9(6) . . ?
C31 C32 Ru1 73.0(4) . . ?
C33 C32 Ru1 72.6(4) . . ?
C31 C32 H32 119.0 . . ?
C33 C32 H32 119.0 . . ?
Ru1 C32 H32 127.6 . . ?
C28 C33 C32 120.0(6) . . ?
C28 C33 Ru1 72.7(4) . . ?
C32 C33 Ru1 68.7(4) . . ?
C28 C33 H33 120.0 . . ?
C32 C33 H33 120.0 . . ?
Ru1 C33 H33 131.4 . . ?
C28 C34 H34A 109.5 . . ?
C28 C34 H34B 109.5 . . ?
H34A C34 H34B 109.5 . . ?
C28 C34 H34C 109.5 . . ?
H34A C34 H34C 109.5 . . ?
H34B C34 H34C 109.5 . . ?
C31 C35 C37 113.2(6) . . ?
C31 C35 C36 109.4(6) . . ?
C37 C35 C36 110.5(7) . . ?
C31 C35 H35 107.8 . . ?
C37 C35 H35 107.8 . . ?
C36 C35 H35 107.8 . . ?
C35 C36 H36A 109.5 . . ?
C35 C36 H36B 109.5 . . ?
H36A C36 H36B 109.5 . . ?
C35 C36 H36C 109.5 . . ?
H36A C36 H36C 109.5 . . ?
H36B C36 H36C 109.5 . . ?
C35 C37 H37A 109.5 . . ?
C35 C37 H37B 109.5 . . ?
H37A C37 H37B 109.5 . . ?
C35 C37 H37C 109.5 . . ?
H37A C37 H37C 109.5 . . ?
H37B C37 H37C 109.5 . . ?
C39 C38 C43 118.2(5) . . ?
C39 C38 C44 122.7(6) . . ?
C43 C38 C44 119.1(6) . . ?
C39 C38 Ru2 70.7(3) . . ?
C43 C38 Ru2 70.2(3) . . ?
C44 C38 Ru2 127.6(5) . . ?
C38 C39 C40 121.2(6) . . ?
C38 C39 Ru2 72.1(4) . . ?
C40 C39 Ru2 72.1(4) . . ?
C38 C39 H39 119.4 . . ?
C40 C39 H39 119.4 . . ?
Ru2 C39 H39 128.7 . . ?
C41 C40 C39 121.7(6) . . ?
C41 C40 Ru2 73.8(4) . . ?
C39 C40 Ru2 69.8(4) . . ?
C41 C40 H40 119.2 . . ?
C39 C40 H40 119.2 . . ?
Ru2 C40 H40 129.9 . . ?
C40 C41 C42 116.9(5) . . ?
C40 C41 C45 122.2(5) . . ?
C42 C41 C45 120.8(5) . . ?
C40 C41 Ru2 69.5(3) . . ?
C42 C41 Ru2 68.3(3) . . ?
C45 C41 Ru2 134.1(4) . . ?
C43 C42 C41 121.5(6) . . ?
C43 C42 Ru2 70.9(4) . . ?
C41 C42 Ru2 74.0(3) . . ?
C43 C42 H42 119.3 . . ?
C41 C42 H42 119.3 . . ?
Ru2 C42 H42 128.0 . . ?
C42 C43 C38 120.5(6) . . ?
C42 C43 Ru2 71.4(4) . . ?
C38 C43 Ru2 71.3(3) . . ?
C42 C43 H43 119.7 . . ?
C38 C43 H43 119.7 . . ?
Ru2 C43 H43 130.1 . . ?
C38 C44 H44A 109.5 . . ?
C38 C44 H44B 109.5 . . ?
H44A C44 H44B 109.5 . . ?
C38 C44 H44C 109.5 . . ?
H44A C44 H44C 109.5 . . ?
H44B C44 H44C 109.5 . . ?
C41 C45 C46 114.2(5) . . ?
C41 C45 C47 109.1(5) . . ?
C46 C45 C47 108.9(5) . . ?
C41 C45 H45 108.2 . . ?
C46 C45 H45 108.2 . . ?
C47 C45 H45 108.2 . . ?
C45 C46 H46A 109.5 . . ?
C45 C46 H46B 109.5 . . ?
H46A C46 H46B 109.5 . . ?
C45 C46 H46C 109.5 . . ?
H46A C46 H46C 109.5 . . ?
H46B C46 H46C 109.5 . . ?
C45 C47 H47A 109.5 . . ?
C45 C47 H47B 109.5 . . ?
H47A C47 H47B 109.5 . . ?
C45 C47 H47C 109.5 . . ?
H47A C47 H47C 109.5 . . ?
H47B C47 H47C 109.5 . . ?
C49 C48 C53 118.0(5) . . ?
C49 C48 C54 120.6(6) . . ?
C53 C48 C54 121.4(6) . . ?
C49 C48 Ru3 70.6(3) . . ?
C53 C48 Ru3 70.4(3) . . ?
C54 C48 Ru3 128.5(4) . . ?
C48 C49 C50 120.5(6) . . ?
C48 C49 Ru3 71.8(3) . . ?
C50 C49 Ru3 70.3(3) . . ?
C48 C49 H49 119.7 . . ?
C50 C49 H49 119.7 . . ?
Ru3 C49 H49 131.0 . . ?
C51 C50 C49 123.0(6) . . ?
C51 C50 Ru3 73.4(4) . . ?
C49 C50 Ru3 71.5(3) . . ?
C51 C50 H50 118.5 . . ?
C49 C50 H50 118.5 . . ?
Ru3 C50 H50 129.2 . . ?
C50 C51 C52 116.2(5) . . ?
C50 C51 C55 124.0(6) . . ?
C52 C51 C55 119.7(6) . . ?
C50 C51 Ru3 69.7(3) . . ?
C52 C51 Ru3 68.5(3) . . ?
C55 C51 Ru3 130.5(4) . . ?
C53 C52 C51 121.4(6) . . ?
C53 C52 Ru3 71.9(4) . . ?
C51 C52 Ru3 72.7(4) . . ?
C53 C52 H52 119.3 . . ?
C51 C52 H52 119.3 . . ?
Ru3 C52 H52 128.4 . . ?
C52 C53 C48 120.9(6) . . ?
C52 C53 Ru3 70.2(4) . . ?
C48 C53 Ru3 71.7(3) . . ?
C52 C53 H53 119.6 . . ?
C48 C53 H53 119.6 . . ?
Ru3 C53 H53 131.4 . . ?
C48 C54 H54A 109.5 . . ?
C48 C54 H54B 109.5 . . ?
H54A C54 H54B 109.5 . . ?
C48 C54 H54C 109.5 . . ?
H54A C54 H54C 109.5 . . ?
H54B C54 H54C 109.5 . . ?
C56 C55 C51 110.5(5) . . ?
C56 C55 C57 111.5(6) . . ?
C51 C55 C57 113.2(6) . . ?
C56 C55 H55 107.1 . . ?
C51 C55 H55 107.1 . . ?
C57 C55 H55 107.1 . . ?
C55 C56 H56A 109.5 . . ?
C55 C56 H56B 109.5 . . ?
H56A C56 H56B 109.5 . . ?
C55 C56 H56C 109.5 . . ?
H56A C56 H56C 109.5 . . ?
H56B C56 H56C 109.5 . . ?
C55 C57 H57A 109.5 . . ?
C55 C57 H57B 109.5 . . ?
H57A C57 H57B 109.5 . . ?
C55 C57 H57C 109.5 . . ?
H57A C57 H57C 109.5 . . ?
H57B C57 H57C 109.5 . . ?
Cl3 C58 Cl1 111.4(4) . . ?
Cl3 C58 Cl2 109.1(4) . . ?
Cl1 C58 Cl2 109.8(4) . . ?
Cl3 C58 H58 108.8 . . ?
Cl1 C58 H58 108.8 . . ?
Cl2 C58 H58 108.8 . . ?
Cl5 C59 Cl4 110.7(4) . . ?
Cl5 C59 Cl6 109.6(4) . . ?
Cl4 C59 Cl6 109.8(4) . . ?
Cl5 C59 H59 108.9 . . ?
Cl4 C59 H59 108.9 . . ?
Cl6 C59 H59 108.9 . . ?
C61 C60 H60A 109.5 . . ?
C61 C60 H60B 109.5 . . ?
H60A C60 H60B 109.5 . . ?
C61 C60 H60C 109.5 . . ?
H60A C60 H60C 109.5 . . ?
H60B C60 H60C 109.5 . . ?
C60 C61 C62 103.9(12) . . ?
C60 C61 H61A 111.0 . . ?
C62 C61 H61A 111.0 . . ?
C60 C61 H61B 111.0 . . ?
C62 C61 H61B 111.0 . . ?
H61A C61 H61B 109.0 . . ?
C63 C62 C61 114.7(15) . . ?
C63 C62 H62A 108.6 . . ?
C61 C62 H62A 108.6 . . ?
C63 C62 H62B 108.6 . . ?
C61 C62 H62B 108.6 . . ?
H62A C62 H62B 107.6 . . ?
C62 C63 C64 118.2(16) . . ?
C62 C63 H63A 107.8 . . ?
C64 C63 H63A 107.8 . . ?
C62 C63 H63B 107.8 . . ?
C64 C63 H63B 107.8 . . ?
H63A C63 H63B 107.1 . . ?
C63 C64 H64A 109.5 . . ?
C63 C64 H64B 109.5 . . ?
H64A C64 H64B 109.5 . . ?
C63 C64 H64C 109.5 . . ?
H64A C64 H64C 109.5 . . ?
H64B C64 H64C 109.5 . . ?

loop_
_geom_bond_atom_site_label_1
_geom_bond_atom_site_label_2
_geom_bond_distance
_geom_bond_site_symmetry_2
_geom_bond_publ_flag
Ru1 O2 2.070(4) . ?
Ru1 O1 2.101(4) . ?
Ru1 C32 2.141(6) . ?
Ru1 C30 2.159(6) . ?
Ru1 C29 2.182(6) . ?
Ru1 N3 2.189(5) . ?
Ru1 C33 2.194(6) . ?
Ru1 C31 2.200(6) . ?
Ru1 C28 2.232(6) . ?
Ru2 O4 2.041(4) . ?
Ru2 O3 2.129(4) . ?
Ru2 C39 2.170(6) . ?
Ru2 C43 2.174(6) . ?
Ru2 C42 2.180(6) . ?
Ru2 N1 2.186(5) . ?
Ru2 C38 2.189(6) . ?
Ru2 C40 2.201(6) . ?
Ru2 C41 2.257(6) . ?
Ru3 O6 2.067(4) . ?
Ru3 O5 2.100(4) . ?
Ru3 C52 2.162(6) . ?
Ru3 C50 2.170(6) . ?
Ru3 C53 2.184(6) . ?
Ru3 N2 2.187(5) . ?
Ru3 C49 2.187(6) . ?
Ru3 C48 2.202(6) . ?
Ru3 C51 2.217(6) . ?
O1 C1 1.283(7) . ?
O2 C2 1.336(6) . ?
O3 C10 1.302(7) . ?
O4 C11 1.319(7) . ?
O5 C19 1.283(7) . ?
O6 C20 1.328(7) . ?
N1 C1 1.351(7) . ?
N1 C5 1.403(7) . ?
N2 C10 1.336(8) . ?
N2 C14 1.412(7) . ?
N3 C19 1.349(7) . ?
N3 C23 1.391(8) . ?
C1 C2 1.465(8) . ?
C2 C3 1.358(8) . ?
C3 C4 1.431(8) . ?
C3 H3 0.9500 . ?
C4 C5 1.418(8) . ?
C4 C9 1.426(9) . ?
C5 C6 1.412(8) . ?
C6 C7 1.370(9) . ?
C6 H6 0.9500 . ?
C7 C8 1.420(9) . ?
C7 H7 0.9500 . ?
C8 C9 1.380(9) . ?
C8 H8 0.9500 . ?
C9 H9 0.9500 . ?
C10 C11 1.477(8) . ?
C11 C12 1.359(8) . ?
C12 C13 1.404(9) . ?
C12 H12 0.9500 . ?
C13 C18 1.422(9) . ?
C13 C14 1.430(9) . ?
C14 C15 1.409(9) . ?
C15 C16 1.373(9) . ?
C15 H15 0.9500 . ?
C16 C17 1.402(10) . ?
C16 H16 0.9500 . ?
C17 C18 1.363(10) . ?
C17 H17 0.9500 . ?
C18 H18 0.9500 . ?
C19 C20 1.465(8) . ?
C20 C21 1.361(8) . ?
C21 C22 1.427(8) . ?
C21 H21 0.9500 . ?
C22 C23 1.414(8) . ?
C22 C27 1.417(8) . ?
C23 C24 1.421(8) . ?
C24 C25 1.376(9) . ?
C24 H24 0.9500 . ?
C25 C26 1.395(9) . ?
C25 H25 0.9500 . ?
C26 C27 1.370(9) . ?
C26 H26 0.9500 . ?
C27 H27 0.9500 . ?
C28 C29 1.415(9) . ?
C28 C33 1.424(9) . ?
C28 C34 1.500(10) . ?
C29 C30 1.413(9) . ?
C29 H29 0.9500 . ?
C30 C31 1.426(8) . ?
C30 H30 0.9500 . ?
C31 C32 1.432(9) . ?
C31 C35 1.514(9) . ?
C32 C33 1.438(10) . ?
C32 H32 0.9500 . ?
C33 H33 0.9500 . ?
C34 H34A 0.9800 . ?
C34 H34B 0.9800 . ?
C34 H34C 0.9800 . ?
C35 C37 1.519(11) . ?
C35 C36 1.537(10) . ?
C35 H35 1.0000 . ?
C36 H36A 0.9800 . ?
C36 H36B 0.9800 . ?
C36 H36C 0.9800 . ?
C37 H37A 0.9800 . ?
C37 H37B 0.9800 . ?
C37 H37C 0.9800 . ?
C38 C39 1.390(8) . ?
C38 C43 1.438(9) . ?
C38 C44 1.533(8) . ?
C39 C40 1.427(9) . ?
C39 H39 0.9500 . ?
C40 C41 1.406(8) . ?
C40 H40 0.9500 . ?
C41 C42 1.436(8) . ?
C41 C45 1.501(8) . ?
C42 C43 1.405(9) . ?
C42 H42 0.9500 . ?
C43 H43 0.9500 . ?
C44 H44A 0.9800 . ?
C44 H44B 0.9800 . ?
C44 H44C 0.9800 . ?
C45 C46 1.529(9) . ?
C45 C47 1.536(9) . ?
C45 H45 1.0000 . ?
C46 H46A 0.9800 . ?
C46 H46B 0.9800 . ?
C46 H46C 0.9800 . ?
C47 H47A 0.9800 . ?
C47 H47B 0.9800 . ?
C47 H47C 0.9800 . ?
C48 C49 1.414(9) . ?
C48 C53 1.424(9) . ?
C48 C54 1.501(8) . ?
C49 C50 1.426(9) . ?
C49 H49 0.9500 . ?
C50 C51 1.391(8) . ?
C50 H50 0.9500 . ?
C51 C52 1.456(9) . ?
C51 C55 1.520(8) . ?
C52 C53 1.413(8) . ?
C52 H52 0.9500 . ?
C53 H53 0.9500 . ?
C54 H54A 0.9800 . ?
C54 H54B 0.9800 . ?
C54 H54C 0.9800 . ?
C55 C56 1.516(9) . ?
C55 C57 1.530(10) . ?
C55 H55 1.0000 . ?
C56 H56A 0.9800 . ?
C56 H56B 0.9800 . ?
C56 H56C 0.9800 . ?
C57 H57A 0.9800 . ?
C57 H57B 0.9800 . ?
C57 H57C 0.9800 . ?
Cl1 C58 1.756(7) . ?
Cl2 C58 1.786(8) . ?
Cl3 C58 1.743(7) . ?
C58 H58 1.0000 . ?
Cl4 C59 1.756(7) . ?
Cl5 C59 1.735(7) . ?
Cl6 C59 1.760(8) . ?
C59 H59 1.0000 . ?
C60 C61 1.528(18) . ?
C60 H60A 0.9800 . ?
C60 H60B 0.9800 . ?
C60 H60C 0.9800 . ?
C61 C62 1.56(2) . ?
C61 H61A 0.9900 . ?
C61 H61B 0.9900 . ?
C62 C63 1.445(15) . ?
C62 H62A 0.9900 . ?
C62 H62B 0.9900 . ?
C63 C64 1.528(15) . ?
C63 H63A 0.9900 . ?
C63 H63B 0.9900 . ?
C64 H64A 0.9800 . ?
C64 H64B 0.9800 . ?
C64 H64C 0.9800 . ?

loop_
_geom_hbond_atom_site_label_D
_geom_hbond_atom_site_label_H
_geom_hbond_atom_site_label_A
_geom_hbond_distance_DH
_geom_hbond_distance_HA
_geom_hbond_distance_DA
_geom_hbond_angle_DHA
_geom_hbond_site_symmetry_A
C58 H58 O6 1.00 2.16 3.119(8) 161.4 .
C59 H59 O2 1.00 2.04 3.016(8) 164.3 .

loop_
_geom_torsion_atom_site_label_1
_geom_torsion_atom_site_label_2
_geom_torsion_atom_site_label_3
_geom_torsion_atom_site_label_4
_geom_torsion
_geom_torsion_site_symmetry_1
_geom_torsion_site_symmetry_2
_geom_torsion_site_symmetry_3
_geom_torsion_site_symmetry_4
_geom_torsion_publ_flag
O2 Ru1 O1 C1 -9.1(4) . . . . ?
C32 Ru1 O1 C1 -151.8(4) . . . . ?
C30 Ru1 O1 C1 -88.5(5) . . . . ?
C29 Ru1 O1 C1 -98.7(9) . . . . ?
N3 Ru1 O1 C1 78.1(4) . . . . ?
C33 Ru1 O1 C1 175.7(4) . . . . ?
C31 Ru1 O1 C1 -113.7(4) . . . . ?
C28 Ru1 O1 C1 161.4(4) . . . . ?
O1 Ru1 O2 C2 10.3(4) . . . . ?
C32 Ru1 O2 C2 84.7(5) . . . . ?
C30 Ru1 O2 C2 138.2(4) . . . . ?
C29 Ru1 O2 C2 174.2(4) . . . . ?
N3 Ru1 O2 C2 -80.9(4) . . . . ?
C33 Ru1 O2 C2 166.4(11) . . . . ?
C31 Ru1 O2 C2 103.4(4) . . . . ?
C28 Ru1 O2 C2 -162.9(4) . . . . ?
O4 Ru2 O3 C10 -12.6(4) . . . . ?
C39 Ru2 O3 C10 161.5(7) . . . . ?
C43 Ru2 O3 C10 -96.4(4) . . . . ?
C42 Ru2 O3 C10 -127.9(4) . . . . ?
N1 Ru2 O3 C10 74.5(4) . . . . ?
C38 Ru2 O3 C10 -80.1(6) . . . . ?
C40 Ru2 O3 C10 167.2(4) . . . . ?
C41 Ru2 O3 C10 -165.7(4) . . . . ?
O3 Ru2 O4 C11 16.3(4) . . . . ?
C39 Ru2 O4 C11 -161.8(4) . . . . ?
C43 Ru2 O4 C11 133.7(4) . . . . ?
C42 Ru2 O4 C11 105.0(4) . . . . ?
N1 Ru2 O4 C11 -73.2(4) . . . . ?
C38 Ru2 O4 C11 172.2(4) . . . . ?
C40 Ru2 O4 C11 -163.2(5) . . . . ?
C41 Ru2 O4 C11 99.4(5) . . . . ?
O6 Ru3 O5 C19 -7.5(4) . . . . ?
C52 Ru3 O5 C19 -148.4(4) . . . . ?
C50 Ru3 O5 C19 -86.2(4) . . . . ?
C53 Ru3 O5 C19 178.7(4) . . . . ?
N2 Ru3 O5 C19 81.4(4) . . . . ?
C49 Ru3 O5 C19 -97.0(10) . . . . ?
C48 Ru3 O5 C19 160.5(4) . . . . ?
C51 Ru3 O5 C19 -110.1(4) . . . . ?
O5 Ru3 O6 C20 4.7(4) . . . . ?
C52 Ru3 O6 C20 82.5(5) . . . . ?
C50 Ru3 O6 C20 135.2(4) . . . . ?
C53 Ru3 O6 C20 153.9(9) . . . . ?
N2 Ru3 O6 C20 -82.2(4) . . . . ?
C49 Ru3 O6 C20 171.5(4) . . . . ?
C48 Ru3 O6 C20 -166.3(4) . . . . ?
C51 Ru3 O6 C20 101.2(4) . . . . ?
O4 Ru2 N1 C1 135.3(4) . . . . ?
O3 Ru2 N1 C1 57.7(4) . . . . ?
C39 Ru2 N1 C1 -105.3(4) . . . . ?
C43 Ru2 N1 C1 -140.5(5) . . . . ?
C42 Ru2 N1 C1 -40.4(8) . . . . ?
C38 Ru2 N1 C1 -134.4(4) . . . . ?
C40 Ru2 N1 C1 -67.3(5) . . . . ?
C41 Ru2 N1 C1 -40.8(5) . . . . ?
O4 Ru2 N1 C5 -49.7(4) . . . . ?
O3 Ru2 N1 C5 -127.4(4) . . . . ?
C39 Ru2 N1 C5 69.6(5) . . . . ?
C43 Ru2 N1 C5 34.4(7) . . . . ?
C42 Ru2 N1 C5 134.5(6) . . . . ?
C38 Ru2 N1 C5 40.6(5) . . . . ?
C40 Ru2 N1 C5 107.6(5) . . . . ?
C41 Ru2 N1 C5 134.1(4) . . . . ?
O6 Ru3 N2 C10 137.4(4) . . . . ?
O5 Ru3 N2 C10 59.2(4) . . . . ?
C52 Ru3 N2 C10 -29.7(5) . . . . ?
C50 Ru3 N2 C10 -136.7(4) . . . . ?
C53 Ru3 N2 C10 -52.2(4) . . . . ?
C49 Ru3 N2 C10 -121.2(4) . . . . ?
C48 Ru3 N2 C10 -88.5(4) . . . . ?
C51 Ru3 N2 C10 -57.4(11) . . . . ?
O6 Ru3 N2 C14 -49.8(4) . . . . ?
O5 Ru3 N2 C14 -128.0(4) . . . . ?
C52 Ru3 N2 C14 143.1(4) . . . . ?
C50 Ru3 N2 C14 36.2(6) . . . . ?
C53 Ru3 N2 C14 120.6(4) . . . . ?
C49 Ru3 N2 C14 51.7(5) . . . . ?
C48 Ru3 N2 C14 84.3(4) . . . . ?
C51 Ru3 N2 C14 115.4(9) . . . . ?
O2 Ru1 N3 C19 134.3(4) . . . . ?
O1 Ru1 N3 C19 56.4(4) . . . . ?
C32 Ru1 N3 C19 -34.0(5) . . . . ?
C30 Ru1 N3 C19 -140.7(4) . . . . ?
C29 Ru1 N3 C19 -124.5(4) . . . . ?
C33 Ru1 N3 C19 -56.0(4) . . . . ?
C31 Ru1 N3 C19 -63.8(10) . . . . ?
C28 Ru1 N3 C19 -92.0(4) . . . . ?
O2 Ru1 N3 C23 -58.9(4) . . . . ?
O1 Ru1 N3 C23 -136.8(4) . . . . ?
C32 Ru1 N3 C23 132.9(4) . . . . ?
C30 Ru1 N3 C23 26.1(6) . . . . ?
C29 Ru1 N3 C23 42.3(5) . . . . ?
C33 Ru1 N3 C23 110.8(4) . . . . ?
C31 Ru1 N3 C23 103.0(9) . . . . ?
C28 Ru1 N3 C23 74.8(4) . . . . ?
Ru1 O1 C1 N1 -175.6(4) . . . . ?
Ru1 O1 C1 C2 6.5(7) . . . . ?
C5 N1 C1 O1 179.4(5) . . . . ?
Ru2 N1 C1 O1 -5.4(8) . . . . ?
C5 N1 C1 C2 -2.8(8) . . . . ?
Ru2 N1 C1 C2 172.4(4) . . . . ?
Ru1 O2 C2 C3 171.5(5) . . . . ?
Ru1 O2 C2 C1 -10.3(6) . . . . ?
O1 C1 C2 O2 2.5(8) . . . . ?
N1 C1 C2 O2 -175.4(5) . . . . ?
O1 C1 C2 C3 -179.2(6) . . . . ?
N1 C1 C2 C3 2.8(9) . . . . ?
O2 C2 C3 C4 177.8(5) . . . . ?
C1 C2 C3 C4 -0.3(9) . . . . ?
C2 C3 C4 C5 -2.0(9) . . . . ?
C2 C3 C4 C9 178.3(6) . . . . ?
C1 N1 C5 C6 -179.5(6) . . . . ?
Ru2 N1 C5 C6 5.6(8) . . . . ?
C1 N1 C5 C4 0.4(8) . . . . ?
Ru2 N1 C5 C4 -174.5(4) . . . . ?
C9 C4 C5 N1 -178.2(6) . . . . ?
C3 C4 C5 N1 2.0(9) . . . . ?
C9 C4 C5 C6 1.7(9) . . . . ?
C3 C4 C5 C6 -178.0(6) . . . . ?
N1 C5 C6 C7 178.6(6) . . . . ?
C4 C5 C6 C7 -1.3(9) . . . . ?
C5 C6 C7 C8 -0.1(10) . . . . ?
C6 C7 C8 C9 1.1(10) . . . . ?
C7 C8 C9 C4 -0.7(10) . . . . ?
C5 C4 C9 C8 -0.7(10) . . . . ?
C3 C4 C9 C8 179.0(6) . . . . ?
Ru2 O3 C10 N2 -174.1(4) . . . . ?
Ru2 O3 C10 C11 7.3(6) . . . . ?
C14 N2 C10 O3 -179.5(5) . . . . ?
Ru3 N2 C10 O3 -6.4(7) . . . . ?
C14 N2 C10 C11 -1.1(8) . . . . ?
Ru3 N2 C10 C11 172.1(4) . . . . ?
Ru2 O4 C11 C12 165.0(5) . . . . ?
Ru2 O4 C11 C10 -17.6(6) . . . . ?
O3 C10 C11 O4 6.5(7) . . . . ?
N2 C10 C11 O4 -172.1(5) . . . . ?
O3 C10 C11 C12 -175.9(5) . . . . ?
N2 C10 C11 C12 5.5(8) . . . . ?
O4 C11 C12 C13 170.9(5) . . . . ?
C10 C11 C12 C13 -6.4(8) . . . . ?
C11 C12 C13 C18 -174.3(5) . . . . ?
C11 C12 C13 C14 3.2(8) . . . . ?
C10 N2 C14 C15 174.5(6) . . . . ?
Ru3 N2 C14 C15 1.5(7) . . . . ?
C10 N2 C14 C13 -2.3(8) . . . . ?
Ru3 N2 C14 C13 -175.3(4) . . . . ?
C12 C13 C14 C15 -175.5(5) . . . . ?
C18 C13 C14 C15 2.2(8) . . . . ?
C12 C13 C14 N2 1.4(8) . . . . ?
C18 C13 C14 N2 179.0(5) . . . . ?
N2 C14 C15 C16 -177.9(6) . . . . ?
C13 C14 C15 C16 -1.1(9) . . . . ?
C14 C15 C16 C17 -1.0(10) . . . . ?
C15 C16 C17 C18 2.1(10) . . . . ?
C16 C17 C18 C13 -0.9(10) . . . . ?
C12 C13 C18 C17 176.4(6) . . . . ?
C14 C13 C18 C17 -1.2(9) . . . . ?
Ru3 O5 C19 N3 -175.5(4) . . . . ?
Ru3 O5 C19 C20 8.9(6) . . . . ?
C23 N3 C19 O5 -173.5(5) . . . . ?
Ru1 N3 C19 O5 -6.3(7) . . . . ?
C23 N3 C19 C20 1.9(8) . . . . ?
Ru1 N3 C19 C20 169.1(4) . . . . ?
Ru3 O6 C20 C21 -178.4(5) . . . . ?
Ru3 O6 C20 C19 -1.7(6) . . . . ?
O5 C19 C20 O6 -4.9(8) . . . . ?
N3 C19 C20 O6 179.4(5) . . . . ?
O5 C19 C20 C21 171.9(5) . . . . ?
N3 C19 C20 C21 -3.8(8) . . . . ?
O6 C20 C21 C22 178.0(5) . . . . ?
C19 C20 C21 C22 1.4(8) . . . . ?
C20 C21 C22 C23 2.5(8) . . . . ?
C20 C21 C22 C27 -177.5(6) . . . . ?
C19 N3 C23 C22 2.2(8) . . . . ?
Ru1 N3 C23 C22 -164.5(4) . . . . ?
C19 N3 C23 C24 178.3(5) . . . . ?
Ru1 N3 C23 C24 11.6(7) . . . . ?
C27 C22 C23 N3 175.6(5) . . . . ?
C21 C22 C23 N3 -4.4(8) . . . . ?
C27 C22 C23 C24 -0.7(8) . . . . ?
C21 C22 C23 C24 179.3(5) . . . . ?
N3 C23 C24 C25 -175.2(5) . . . . ?
C22 C23 C24 C25 1.2(9) . . . . ?
C23 C24 C25 C26 -1.5(9) . . . . ?
C24 C25 C26 C27 1.4(10) . . . . ?
C25 C26 C27 C22 -0.9(10) . . . . ?
C23 C22 C27 C26 0.6(9) . . . . ?
C21 C22 C27 C26 -179.4(6) . . . . ?
O2 Ru1 C28 C29 -38.8(5) . . . . ?
O1 Ru1 C28 C29 153.9(4) . . . . ?
C32 Ru1 C28 C29 102.6(4) . . . . ?
C30 Ru1 C28 C29 27.9(4) . . . . ?
N3 Ru1 C28 C29 -121.4(4) . . . . ?
C33 Ru1 C28 C29 131.9(6) . . . . ?
C31 Ru1 C28 C29 65.0(4) . . . . ?
O2 Ru1 C28 C33 -170.7(3) . . . . ?
O1 Ru1 C28 C33 22.0(6) . . . . ?
C32 Ru1 C28 C33 -29.3(4) . . . . ?
C30 Ru1 C28 C33 -104.0(4) . . . . ?
C29 Ru1 C28 C33 -131.9(6) . . . . ?
N3 Ru1 C28 C33 106.7(4) . . . . ?
C31 Ru1 C28 C33 -66.8(4) . . . . ?
O2 Ru1 C28 C34 74.5(7) . . . . ?
O1 Ru1 C28 C34 -92.8(7) . . . . ?
C32 Ru1 C28 C34 -144.1(7) . . . . ?
C30 Ru1 C28 C34 141.2(7) . . . . ?
C29 Ru1 C28 C34 113.3(8) . . . . ?
N3 Ru1 C28 C34 -8.1(7) . . . . ?
C33 Ru1 C28 C34 -114.8(8) . . . . ?
C31 Ru1 C28 C34 178.3(7) . . . . ?
C33 C28 C29 C30 -0.1(9) . . . . ?
C34 C28 C29 C30 -177.1(6) . . . . ?
Ru1 C28 C29 C30 -52.2(5) . . . . ?
C33 C28 C29 Ru1 52.1(5) . . . . ?
C34 C28 C29 Ru1 -124.9(6) . . . . ?
O2 Ru1 C29 C30 -72.9(4) . . . . ?
O1 Ru1 C29 C30 13.4(10) . . . . ?
C32 Ru1 C29 C30 67.5(4) . . . . ?
N3 Ru1 C29 C30 -163.3(4) . . . . ?
C33 Ru1 C29 C30 105.5(4) . . . . ?
C31 Ru1 C29 C30 29.5(4) . . . . ?
C28 Ru1 C29 C30 134.9(6) . . . . ?
O2 Ru1 C29 C28 152.2(4) . . . . ?
O1 Ru1 C29 C28 -121.5(8) . . . . ?
C32 Ru1 C29 C28 -67.4(4) . . . . ?
C30 Ru1 C29 C28 -134.9(6) . . . . ?
N3 Ru1 C29 C28 61.8(4) . . . . ?
C33 Ru1 C29 C28 -29.4(4) . . . . ?
C31 Ru1 C29 C28 -105.5(4) . . . . ?
C28 C29 C30 C31 -2.0(9) . . . . ?
Ru1 C29 C30 C31 -55.5(5) . . . . ?
C28 C29 C30 Ru1 53.6(5) . . . . ?
O2 Ru1 C30 C29 110.5(4) . . . . ?
O1 Ru1 C30 C29 -175.5(3) . . . . ?
C32 Ru1 C30 C29 -102.3(4) . . . . ?
N3 Ru1 C30 C29 26.0(5) . . . . ?
C33 Ru1 C30 C29 -64.2(4) . . . . ?
C31 Ru1 C30 C29 -132.2(6) . . . . ?
C28 Ru1 C30 C29 -27.5(4) . . . . ?
O2 Ru1 C30 C31 -117.3(4) . . . . ?
O1 Ru1 C30 C31 -43.3(4) . . . . ?
C32 Ru1 C30 C31 29.9(4) . . . . ?
C29 Ru1 C30 C31 132.2(6) . . . . ?
N3 Ru1 C30 C31 158.2(3) . . . . ?
C33 Ru1 C30 C31 68.0(4) . . . . ?
C28 Ru1 C30 C31 104.7(4) . . . . ?
C29 C30 C31 C32 4.1(8) . . . . ?
Ru1 C30 C31 C32 -51.1(5) . . . . ?
C29 C30 C31 C35 179.8(6) . . . . ?
Ru1 C30 C31 C35 124.6(6) . . . . ?
C29 C30 C31 Ru1 55.2(5) . . . . ?
O2 Ru1 C31 C30 67.2(4) . . . . ?
O1 Ru1 C31 C30 146.4(4) . . . . ?
C32 Ru1 C31 C30 -131.7(5) . . . . ?
C29 Ru1 C31 C30 -29.3(4) . . . . ?
N3 Ru1 C31 C30 -94.0(9) . . . . ?
C33 Ru1 C31 C30 -102.2(4) . . . . ?
C28 Ru1 C31 C30 -65.5(4) . . . . ?
O2 Ru1 C31 C32 -161.1(3) . . . . ?
O1 Ru1 C31 C32 -82.0(4) . . . . ?
C30 Ru1 C31 C32 131.7(5) . . . . ?
C29 Ru1 C31 C32 102.4(4) . . . . ?
N3 Ru1 C31 C32 37.7(10) . . . . ?
C33 Ru1 C31 C32 29.5(4) . . . . ?
C28 Ru1 C31 C32 66.1(4) . . . . ?
O2 Ru1 C31 C35 -49.6(6) . . . . ?
O1 Ru1 C31 C35 29.5(6) . . . . ?
C32 Ru1 C31 C35 111.5(7) . . . . ?
C30 Ru1 C31 C35 -116.8(7) . . . . ?
C29 Ru1 C31 C35 -146.1(7) . . . . ?
N3 Ru1 C31 C35 149.2(7) . . . . ?
C33 Ru1 C31 C35 141.0(6) . . . . ?
C28 Ru1 C31 C35 177.6(6) . . . . ?
C30 C31 C32 C33 -4.5(9) . . . . ?
C35 C31 C32 C33 179.7(6) . . . . ?
Ru1 C31 C32 C33 -56.0(5) . . . . ?
C30 C31 C32 Ru1 51.5(5) . . . . ?
C35 C31 C32 Ru1 -124.3(5) . . . . ?
O2 Ru1 C32 C31 29.7(5) . . . . ?
O1 Ru1 C32 C31 100.1(4) . . . . ?
C30 Ru1 C32 C31 -29.7(3) . . . . ?
C29 Ru1 C32 C31 -67.2(4) . . . . ?
N3 Ru1 C32 C31 -169.1(3) . . . . ?
C33 Ru1 C32 C31 -132.5(5) . . . . ?
C28 Ru1 C32 C31 -104.1(4) . . . . ?
O2 Ru1 C32 C33 162.2(3) . . . . ?
O1 Ru1 C32 C33 -127.4(4) . . . . ?
C30 Ru1 C32 C33 102.9(4) . . . . ?
C29 Ru1 C32 C33 65.3(4) . . . . ?
N3 Ru1 C32 C33 -36.6(4) . . . . ?
C31 Ru1 C32 C33 132.5(5) . . . . ?
C28 Ru1 C32 C33 28.4(3) . . . . ?
C29 C28 C33 C32 -0.2(9) . . . . ?
C34 C28 C33 C32 176.8(6) . . . . ?
Ru1 C28 C33 C32 51.7(5) . . . . ?
C29 C28 C33 Ru1 -51.9(5) . . . . ?
C34 C28 C33 Ru1 125.1(6) . . . . ?
C31 C32 C33 C28 2.6(9) . . . . ?
Ru1 C32 C33 C28 -53.6(5) . . . . ?
C31 C32 C33 Ru1 56.1(5) . . . . ?
O2 Ru1 C33 C28 37.5(13) . . . . ?
O1 Ru1 C33 C28 -167.7(3) . . . . ?
C32 Ru1 C33 C28 133.1(5) . . . . ?
C30 Ru1 C33 C28 66.2(4) . . . . ?
C29 Ru1 C33 C28 29.3(4) . . . . ?
N3 Ru1 C33 C28 -74.2(4) . . . . ?
C31 Ru1 C33 C28 103.8(4) . . . . ?
O2 Ru1 C33 C32 -95.6(12) . . . . ?
O1 Ru1 C33 C32 59.2(4) . . . . ?
C30 Ru1 C33 C32 -67.0(4) . . . . ?
C29 Ru1 C33 C32 -103.8(4) . . . . ?
N3 Ru1 C33 C32 152.7(3) . . . . ?
C31 Ru1 C33 C32 -29.3(3) . . . . ?
C28 Ru1 C33 C32 -133.1(5) . . . . ?
C30 C31 C35 C37 -26.1(9) . . . . ?
C32 C31 C35 C37 149.5(7) . . . . ?
Ru1 C31 C35 C37 63.8(8) . . . . ?
C30 C31 C35 C36 97.7(8) . . . . ?
C32 C31 C35 C36 -86.7(7) . . . . ?
Ru1 C31 C35 C36 -172.4(5) . . . . ?
O4 Ru2 C38 C39 140.7(4) . . . . ?
O3 Ru2 C38 C39 -154.8(4) . . . . ?
C43 Ru2 C38 C39 -131.1(5) . . . . ?
C42 Ru2 C38 C39 -102.4(4) . . . . ?
N1 Ru2 C38 C39 53.4(4) . . . . ?
C40 Ru2 C38 C39 -29.4(4) . . . . ?
C41 Ru2 C38 C39 -65.2(4) . . . . ?
O4 Ru2 C38 C43 -88.2(4) . . . . ?
O3 Ru2 C38 C43 -23.7(6) . . . . ?
C39 Ru2 C38 C43 131.1(5) . . . . ?
C42 Ru2 C38 C43 28.7(4) . . . . ?
N1 Ru2 C38 C43 -175.5(3) . . . . ?
C40 Ru2 C38 C43 101.7(4) . . . . ?
C41 Ru2 C38 C43 65.9(4) . . . . ?
O4 Ru2 C38 C44 23.8(6) . . . . ?
O3 Ru2 C38 C44 88.4(7) . . . . ?
C39 Ru2 C38 C44 -116.9(7) . . . . ?
C43 Ru2 C38 C44 112.0(7) . . . . ?
C42 Ru2 C38 C44 140.8(6) . . . . ?
N1 Ru2 C38 C44 -63.5(6) . . . . ?
C40 Ru2 C38 C44 -146.2(7) . . . . ?
C41 Ru2 C38 C44 177.9(6) . . . . ?
C43 C38 C39 C40 1.6(9) . . . . ?
C44 C38 C39 C40 178.0(6) . . . . ?
Ru2 C38 C39 C40 55.1(5) . . . . ?
C43 C38 C39 Ru2 -53.5(5) . . . . ?
C44 C38 C39 Ru2 122.9(6) . . . . ?
O4 Ru2 C39 C38 -46.6(4) . . . . ?
O3 Ru2 C39 C38 140.0(6) . . . . ?
C43 Ru2 C39 C38 30.4(4) . . . . ?
C42 Ru2 C39 C38 67.5(4) . . . . ?
N1 Ru2 C39 C38 -133.2(4) . . . . ?
C40 Ru2 C39 C38 132.5(6) . . . . ?
C41 Ru2 C39 C38 104.6(4) . . . . ?
O4 Ru2 C39 C40 -179.1(3) . . . . ?
O3 Ru2 C39 C40 7.5(9) . . . . ?
C43 Ru2 C39 C40 -102.1(4) . . . . ?
C42 Ru2 C39 C40 -65.0(4) . . . . ?
N1 Ru2 C39 C40 94.3(4) . . . . ?
C38 Ru2 C39 C40 -132.5(6) . . . . ?
C41 Ru2 C39 C40 -27.9(3) . . . . ?
C38 C39 C40 C41 -0.3(10) . . . . ?
Ru2 C39 C40 C41 54.8(5) . . . . ?
C38 C39 C40 Ru2 -55.1(5) . . . . ?
O4 Ru2 C40 C41 -131.6(5) . . . . ?
O3 Ru2 C40 C41 49.1(4) . . . . ?
C39 Ru2 C40 C41 -133.6(5) . . . . ?
C43 Ru2 C40 C41 -66.6(4) . . . . ?
C42 Ru2 C40 C41 -29.5(3) . . . . ?
N1 Ru2 C40 C41 139.6(3) . . . . ?
C38 Ru2 C40 C41 -104.9(4) . . . . ?
O4 Ru2 C40 C39 2.1(7) . . . . ?
O3 Ru2 C40 C39 -177.3(3) . . . . ?
C43 Ru2 C40 C39 67.0(4) . . . . ?
C42 Ru2 C40 C39 104.1(4) . . . . ?
N1 Ru2 C40 C39 -86.8(4) . . . . ?
C38 Ru2 C40 C39 28.7(4) . . . . ?
C41 Ru2 C40 C39 133.6(5) . . . . ?
C39 C40 C41 C42 -2.3(9) . . . . ?
Ru2 C40 C41 C42 50.6(5) . . . . ?
C39 C40 C41 C45 177.1(6) . . . . ?
Ru2 C40 C41 C45 -130.0(6) . . . . ?
C39 C40 C41 Ru2 -53.0(5) . . . . ?
O4 Ru2 C41 C40 140.4(4) . . . . ?
O3 Ru2 C41 C40 -141.3(3) . . . . ?
C39 Ru2 C41 C40 28.8(3) . . . . ?
C43 Ru2 C41 C40 103.0(4) . . . . ?
C42 Ru2 C41 C40 132.1(5) . . . . ?
N1 Ru2 C41 C40 -48.1(4) . . . . ?
C38 Ru2 C41 C40 65.2(4) . . . . ?
O4 Ru2 C41 C42 8.3(6) . . . . ?
O3 Ru2 C41 C42 86.6(3) . . . . ?
C39 Ru2 C41 C42 -103.3(4) . . . . ?
C43 Ru2 C41 C42 -29.1(4) . . . . ?
N1 Ru2 C41 C42 179.8(3) . . . . ?
C38 Ru2 C41 C42 -66.9(4) . . . . ?
C40 Ru2 C41 C42 -132.1(5) . . . . ?
O4 Ru2 C41 C45 -104.1(6) . . . . ?
O3 Ru2 C41 C45 -25.8(6) . . . . ?
C39 Ru2 C41 C45 144.3(6) . . . . ?
C43 Ru2 C41 C45 -141.6(7) . . . . ?
C42 Ru2 C41 C45 -112.4(7) . . . . ?
N1 Ru2 C41 C45 67.3(6) . . . . ?
C38 Ru2 C41 C45 -179.4(6) . . . . ?
C40 Ru2 C41 C45 115.5(7) . . . . ?
C40 C41 C42 C43 3.8(9) . . . . ?
C45 C41 C42 C43 -175.6(6) . . . . ?
Ru2 C41 C42 C43 55.0(5) . . . . ?
C40 C41 C42 Ru2 -51.2(5) . . . . ?
C45 C41 C42 Ru2 129.4(6) . . . . ?
O4 Ru2 C42 C43 51.8(4) . . . . ?
O3 Ru2 C42 C43 130.1(4) . . . . ?
C39 Ru2 C42 C43 -66.1(4) . . . . ?
N1 Ru2 C42 C43 -132.8(5) . . . . ?
C38 Ru2 C42 C43 -29.3(4) . . . . ?
C40 Ru2 C42 C43 -103.5(4) . . . . ?
C41 Ru2 C42 C43 -132.3(6) . . . . ?
O4 Ru2 C42 C41 -175.8(3) . . . . ?
O3 Ru2 C42 C41 -97.6(3) . . . . ?
C39 Ru2 C42 C41 66.2(4) . . . . ?
C43 Ru2 C42 C41 132.3(6) . . . . ?
N1 Ru2 C42 C41 -0.5(7) . . . . ?
C38 Ru2 C42 C41 103.0(4) . . . . ?
C40 Ru2 C42 C41 28.8(3) . . . . ?
C41 C42 C43 C38 -2.6(10) . . . . ?
Ru2 C42 C43 C38 53.8(6) . . . . ?
C41 C42 C43 Ru2 -56.4(5) . . . . ?
C39 C38 C43 C42 -0.1(9) . . . . ?
C44 C38 C43 C42 -176.7(6) . . . . ?
Ru2 C38 C43 C42 -53.9(6) . . . . ?
C39 C38 C43 Ru2 53.7(5) . . . . ?
C44 C38 C43 Ru2 -122.8(6) . . . . ?
O4 Ru2 C43 C42 -134.8(4) . . . . ?
O3 Ru2 C43 C42 -58.7(4) . . . . ?
C39 Ru2 C43 C42 103.3(4) . . . . ?
N1 Ru2 C43 C42 141.8(4) . . . . ?
C38 Ru2 C43 C42 132.8(6) . . . . ?
C40 Ru2 C43 C42 65.5(4) . . . . ?
C41 Ru2 C43 C42 29.2(4) . . . . ?
O4 Ru2 C43 C38 92.4(4) . . . . ?
O3 Ru2 C43 C38 168.5(3) . . . . ?
C39 Ru2 C43 C38 -29.4(4) . . . . ?
C42 Ru2 C43 C38 -132.8(6) . . . . ?
N1 Ru2 C43 C38 9.0(7) . . . . ?
C40 Ru2 C43 C38 -67.2(4) . . . . ?
C41 Ru2 C43 C38 -103.6(4) . . . . ?
C40 C41 C45 C46 125.3(6) . . . . ?
C42 C41 C45 C46 -55.3(8) . . . . ?
Ru2 C41 C45 C46 33.4(8) . . . . ?
C40 C41 C45 C47 -112.5(7) . . . . ?
C42 C41 C45 C47 66.8(7) . . . . ?
Ru2 C41 C45 C47 155.5(5) . . . . ?
O6 Ru3 C48 C49 -37.3(5) . . . . ?
O5 Ru3 C48 C49 159.0(4) . . . . ?
C52 Ru3 C48 C49 102.4(4) . . . . ?
C50 Ru3 C48 C49 28.9(4) . . . . ?
C53 Ru3 C48 C49 130.8(5) . . . . ?
N2 Ru3 C48 C49 -122.0(4) . . . . ?
C51 Ru3 C48 C49 64.6(4) . . . . ?
O6 Ru3 C48 C53 -168.1(3) . . . . ?
O5 Ru3 C48 C53 28.2(5) . . . . ?
C52 Ru3 C48 C53 -28.3(4) . . . . ?
C50 Ru3 C48 C53 -101.9(4) . . . . ?
N2 Ru3 C48 C53 107.2(4) . . . . ?
C49 Ru3 C48 C53 -130.8(5) . . . . ?
C51 Ru3 C48 C53 -66.2(4) . . . . ?
O6 Ru3 C48 C54 76.9(6) . . . . ?
O5 Ru3 C48 C54 -86.8(7) . . . . ?
C52 Ru3 C48 C54 -143.4(6) . . . . ?
C50 Ru3 C48 C54 143.1(6) . . . . ?
C53 Ru3 C48 C54 -115.0(7) . . . . ?
N2 Ru3 C48 C54 -7.8(6) . . . . ?
C49 Ru3 C48 C54 114.2(7) . . . . ?
C51 Ru3 C48 C54 178.8(6) . . . . ?
C53 C48 C49 C50 1.2(9) . . . . ?
C54 C48 C49 C50 -176.6(6) . . . . ?
Ru3 C48 C49 C50 -52.6(5) . . . . ?
C53 C48 C49 Ru3 53.9(5) . . . . ?
C54 C48 C49 Ru3 -123.9(6) . . . . ?
O6 Ru3 C49 C48 153.5(4) . . . . ?
O5 Ru3 C49 C48 -119.7(9) . . . . ?
C52 Ru3 C49 C48 -67.4(4) . . . . ?
C50 Ru3 C49 C48 -133.3(6) . . . . ?
C53 Ru3 C49 C48 -30.2(4) . . . . ?
N2 Ru3 C49 C48 61.9(4) . . . . ?
C51 Ru3 C49 C48 -105.8(4) . . . . ?
O6 Ru3 C49 C50 -73.2(4) . . . . ?
O5 Ru3 C49 C50 13.6(11) . . . . ?
C52 Ru3 C49 C50 65.9(4) . . . . ?
C53 Ru3 C49 C50 103.1(4) . . . . ?
N2 Ru3 C49 C50 -164.8(3) . . . . ?
C48 Ru3 C49 C50 133.3(6) . . . . ?
C51 Ru3 C49 C50 27.6(4) . . . . ?
C48 C49 C50 C51 -1.5(9) . . . . ?
Ru3 C49 C50 C51 -54.8(6) . . . . ?
C48 C49 C50 Ru3 53.3(5) . . . . ?
O6 Ru3 C50 C51 -115.4(4) . . . . ?
O5 Ru3 C50 C51 -41.8(4) . . . . ?
C52 Ru3 C50 C51 30.9(4) . . . . ?
C53 Ru3 C50 C51 68.3(4) . . . . ?
N2 Ru3 C50 C51 158.8(3) . . . . ?
C49 Ru3 C50 C51 134.3(5) . . . . ?
C48 Ru3 C50 C51 105.9(4) . . . . ?
O6 Ru3 C50 C49 110.3(4) . . . . ?
O5 Ru3 C50 C49 -176.1(3) . . . . ?
C52 Ru3 C50 C49 -103.4(4) . . . . ?
C53 Ru3 C50 C49 -66.0(4) . . . . ?
N2 Ru3 C50 C49 24.5(5) . . . . ?
C48 Ru3 C50 C49 -28.5(4) . . . . ?
C51 Ru3 C50 C49 -134.3(5) . . . . ?
C49 C50 C51 C52 2.1(9) . . . . ?
Ru3 C50 C51 C52 -51.9(5) . . . . ?
C49 C50 C51 C55 179.9(6) . . . . ?
Ru3 C50 C51 C55 125.9(6) . . . . ?
C49 C50 C51 Ru3 54.0(5) . . . . ?
O6 Ru3 C51 C50 68.6(4) . . . . ?
O5 Ru3 C51 C50 148.4(4) . . . . ?
C52 Ru3 C51 C50 -130.7(5) . . . . ?
C53 Ru3 C51 C50 -101.7(4) . . . . ?
N2 Ru3 C51 C50 -96.2(10) . . . . ?
C49 Ru3 C51 C50 -28.4(4) . . . . ?
C48 Ru3 C51 C50 -64.8(4) . . . . ?
O6 Ru3 C51 C52 -160.7(3) . . . . ?
O5 Ru3 C51 C52 -80.9(3) . . . . ?
C50 Ru3 C51 C52 130.7(5) . . . . ?
C53 Ru3 C51 C52 29.0(3) . . . . ?
N2 Ru3 C51 C52 34.5(11) . . . . ?
C49 Ru3 C51 C52 102.3(4) . . . . ?
C48 Ru3 C51 C52 65.9(4) . . . . ?
O6 Ru3 C51 C55 -49.4(6) . . . . ?
O5 Ru3 C51 C55 30.5(6) . . . . ?
C52 Ru3 C51 C55 111.4(7) . . . . ?
C50 Ru3 C51 C55 -117.9(8) . . . . ?
C53 Ru3 C51 C55 140.4(6) . . . . ?
N2 Ru3 C51 C55 145.9(8) . . . . ?
C49 Ru3 C51 C55 -146.4(7) . . . . ?
C48 Ru3 C51 C55 177.3(6) . . . . ?
C50 C51 C52 C53 -2.7(9) . . . . ?
C55 C51 C52 C53 179.4(6) . . . . ?
Ru3 C51 C52 C53 -55.2(5) . . . . ?
C50 C51 C52 Ru3 52.4(5) . . . . ?
C55 C51 C52 Ru3 -125.4(5) . . . . ?
O6 Ru3 C52 C53 162.2(3) . . . . ?
O5 Ru3 C52 C53 -124.7(4) . . . . ?
C50 Ru3 C52 C53 103.0(4) . . . . ?
N2 Ru3 C52 C53 -38.0(5) . . . . ?
C49 Ru3 C52 C53 65.4(4) . . . . ?
C48 Ru3 C52 C53 28.3(4) . . . . ?
C51 Ru3 C52 C53 132.5(5) . . . . ?
O6 Ru3 C52 C51 29.7(5) . . . . ?
O5 Ru3 C52 C51 102.7(3) . . . . ?
C50 Ru3 C52 C51 -29.5(3) . . . . ?
C53 Ru3 C52 C51 -132.5(5) . . . . ?
N2 Ru3 C52 C51 -170.6(3) . . . . ?
C49 Ru3 C52 C51 -67.1(4) . . . . ?
C48 Ru3 C52 C51 -104.2(4) . . . . ?
C51 C52 C53 C48 2.7(9) . . . . ?
Ru3 C52 C53 C48 -52.8(5) . . . . ?
C51 C52 C53 Ru3 55.5(5) . . . . ?
C49 C48 C53 C52 -1.9(9) . . . . ?
C54 C48 C53 C52 175.9(6) . . . . ?
Ru3 C48 C53 C52 52.1(5) . . . . ?
C49 C48 C53 Ru3 -54.0(5) . . . . ?
C54 C48 C53 Ru3 123.8(6) . . . . ?
O6 Ru3 C53 C52 -85.3(10) . . . . ?
O5 Ru3 C53 C52 62.1(4) . . . . ?
C50 Ru3 C53 C52 -66.3(4) . . . . ?
N2 Ru3 C53 C52 151.6(4) . . . . ?
C49 Ru3 C53 C52 -104.0(4) . . . . ?
C48 Ru3 C53 C52 -133.9(6) . . . . ?
C51 Ru3 C53 C52 -29.6(4) . . . . ?
O6 Ru3 C53 C48 48.6(11) . . . . ?
O5 Ru3 C53 C48 -163.9(3) . . . . ?
C52 Ru3 C53 C48 133.9(6) . . . . ?
C50 Ru3 C53 C48 67.7(4) . . . . ?
N2 Ru3 C53 C48 -74.4(4) . . . . ?
C49 Ru3 C53 C48 30.0(4) . . . . ?
C51 Ru3 C53 C48 104.3(4) . . . . ?
C50 C51 C55 C56 80.0(8) . . . . ?
C52 C51 C55 C56 -102.3(7) . . . . ?
Ru3 C51 C55 C56 171.5(5) . . . . ?
C50 C51 C55 C57 -45.8(9) . . . . ?
C52 C51 C55 C57 131.9(7) . . . . ?
Ru3 C51 C55 C57 45.7(9) . . . . ?
C60 C61 C62 C63 178.6(16) . . . . ?
C61 C62 C63 C64 -172.1(14) . . . . ?
